data_7028793
loop_
_publ_author_name
'Wu, Tong'
'Lin, Yue-Jian'
'Jin, Guo-Xin'

_publ_section_title
;
 Design and self-assembly of variform organometallic macrocycle with
 terminal imidazole-based bridging ligands utilizing joints twist and
 rotation.
;
_journal_issue 6
_journal_name_full 'Dalton transactions (Cambridge, England : 2003)'
_journal_page_first 2356
_journal_page_last 2360
_journal_paper_doi 10.1039/c3dt52724g
_journal_volume 43
_journal_year 2014
_chemical_formula_sum 'C98 H104 F12 N16 O14 Rh4 S4'
_chemical_formula_weight 2497.85
_chemical_name_systematic
; 
 ? 
;
_space_group_crystal_system triclinic
_space_group_IT_number 2
_space_group_name_Hall '-P 1'
_space_group_name_H-M_alt 'P -1'
_symmetry_space_group_name_Hall '-P 1'
_symmetry_space_group_name_H-M 'P -1'
_atom_sites_solution_hydrogens mixed
_audit_creation_method SHELXL-2013
_cell_angle_alpha 91.9670(10)
_cell_angle_beta 96.5700(10)
_cell_angle_gamma 102.4650(10)
_cell_formula_units_Z 1
_cell_length_a 9.1607(8)
_cell_length_b 13.0306(11)
_cell_length_c 22.4758(18)
_cell_measurement_reflns_used 9897
_cell_measurement_temperature 173(2)
_cell_measurement_theta_max 27.67
_cell_measurement_theta_min 2.57
_cell_volume 2597.7(4)
_computing_cell_refinement 'Bruker SAINT'
_computing_data_collection 'Bruker APEX2'
_computing_data_reduction 'Bruker SAINT'
_computing_molecular_graphics 'Bruker SHELXTL'
_computing_publication_material 'Bruker SHELXTL'
_computing_structure_refinement 'SHELXL-2013 (Sheldrick, 2013)'
_computing_structure_solution 'SHELXS-97 (Sheldrick, 2008)'
_diffrn_ambient_temperature 173(2)
_diffrn_measured_fraction_theta_full 0.986
_diffrn_measured_fraction_theta_max 0.984
_diffrn_measurement_device_type 'Bruker APEX-II CCD'
_diffrn_measurement_method '\f and \w scans'
_diffrn_radiation_type MoK\a
_diffrn_radiation_wavelength 0.71073
_diffrn_reflns_av_R_equivalents 0.0162
_diffrn_reflns_av_unetI/netI 0.0329
_diffrn_reflns_Laue_measured_fraction_full 0.986
_diffrn_reflns_Laue_measured_fraction_max 0.984
_diffrn_reflns_limit_h_max 11
_diffrn_reflns_limit_h_min -11
_diffrn_reflns_limit_k_max 17
_diffrn_reflns_limit_k_min -14
_diffrn_reflns_limit_l_max 29
_diffrn_reflns_limit_l_min -28
_diffrn_reflns_number 19301
_diffrn_reflns_point_group_measured_fraction_full 0.986
_diffrn_reflns_point_group_measured_fraction_max 0.984
_diffrn_reflns_theta_full 25.242
_diffrn_reflns_theta_max 27.678
_diffrn_reflns_theta_min 0.914
_exptl_absorpt_coefficient_mu 0.796
_exptl_absorpt_correction_T_max 0.746
_exptl_absorpt_correction_T_min 0.593
_exptl_absorpt_correction_type multi-scan
_exptl_absorpt_process_details sadabs
_exptl_crystal_colour yellow
_exptl_crystal_density_diffrn 1.597
_exptl_crystal_description block
_exptl_crystal_F_000 1268
_exptl_crystal_size_max 0.300
_exptl_crystal_size_mid 0.100
_exptl_crystal_size_min 0.060
_refine_diff_density_max 1.356
_refine_diff_density_min -1.149
_refine_diff_density_rms 0.103
_refine_ls_extinction_method none
_refine_ls_goodness_of_fit_ref 1.047
_refine_ls_hydrogen_treatment mixed
_refine_ls_matrix_type full
_refine_ls_number_parameters 735
_refine_ls_number_reflns 11935
_refine_ls_number_restraints 28
_refine_ls_restrained_S_all 1.047
_refine_ls_R_factor_all 0.0435
_refine_ls_R_factor_gt 0.0338
_refine_ls_shift/su_max 0.004
_refine_ls_shift/su_mean 0.000
_refine_ls_structure_factor_coef Fsqd
_refine_ls_weighting_details
; 
 w=1/[\s^2^(Fo^2^)+(0.0559P)^2^+4.1955P] 
 where P=(Fo^2^+2Fc^2^)/3 
;
_refine_ls_weighting_scheme calc
_refine_ls_wR_factor_gt 0.0942
_refine_ls_wR_factor_ref 0.1076
_reflns_Friedel_coverage 0.000
_reflns_number_gt 10122
_reflns_number_total 11935
_reflns_threshold_expression 'I > 2\s(I)'
_cod_data_source_file c3dt52724g.txt
_cod_data_source_block 2b
_cod_database_code 7028793
_shelx_space_group_comment
; 
The symmetry employed for this shelxl refinement is uniquely defined 
by the following loop, which should always be used as a source of 
symmetry information in preference to the above space-group names. 
They are only intended as comments. 
;
_shelx_estimated_absorpt_t_min 0.796
_shelx_estimated_absorpt_t_max 0.954
_shelxl_version_number 2013-2

loop_
_space_group_symop_operation_xyz
'x, y, z'
'-x, -y, -z'

loop_
_atom_site_label
_atom_site_type_symbol
_atom_site_fract_x
_atom_site_fract_y
_atom_site_fract_z
_atom_site_U_iso_or_equiv
_atom_site_adp_type
_atom_site_occupancy
_atom_site_site_symmetry_order
_atom_site_calc_flag
_atom_site_refinement_flags_posn
_atom_site_refinement_flags_adp
_atom_site_refinement_flags_occupancy
_atom_site_disorder_assembly
_atom_site_disorder_group
Rh1 Rh 0.12417(2) 0.63497(2) 0.26527(2) 0.01774(7) Uani 1 1 d . . . . .
Rh2 Rh 0.25729(2) 1.05208(2) 0.20059(2) 0.01687(6) Uani 1 1 d . . . . .
N1 N 0.0464(3) 0.73413(18) 0.20056(10) 0.0196(5) Uani 1 1 d . . . . .
N2 N 0.2837(3) 0.78211(18) 0.29182(10) 0.0187(5) Uani 1 1 d . . . . .
N3 N 0.3417(3) 0.95116(18) 0.26365(10) 0.0182(4) Uani 1 1 d . . . . .
N4 N 0.0968(3) 0.90446(18) 0.17445(10) 0.0201(5) Uani 1 1 d . . . . .
N5 N -0.0141(3) 0.6888(2) 0.32294(11) 0.0268(5) Uani 1 1 d . . . . .
N6 N -0.0810(3) 0.7544(3) 0.40396(12) 0.0329(6) Uani 1 1 d . . . . .
S1 S 0.72902(10) 0.22036(6) 0.04831(4) 0.03038(17) Uani 1 1 d . . . . .
S2 S 0.63382(17) 0.31627(9) 0.41867(5) 0.0629(4) Uani 1 1 d . . . . .
F1 F 0.8113(4) 0.2523(2) -0.05856(11) 0.0718(9) Uani 1 1 d . . . . .
F2 F 0.7861(5) 0.3909(2) -0.01037(15) 0.0837(11) Uani 1 1 d . . . . .
F3 F 0.9780(3) 0.3269(3) 0.01289(13) 0.0726(9) Uani 1 1 d . . . . .
F4 F 0.8564(4) 0.4585(4) 0.47335(18) 0.1122(16) Uani 1 1 d . . . . .
F5 F 0.7359(4) 0.5107(3) 0.3978(2) 0.1052(14) Uani 1 1 d . . . . .
F6 F 0.6397(5) 0.4872(3) 0.4810(2) 0.1237(18) Uani 1 1 d . . . . .
O1 O 0.7596(3) 0.2877(2) 0.10240(11) 0.0452(7) Uani 1 1 d . . . . .
O2 O 0.5761(3) 0.1991(2) 0.02062(13) 0.0455(6) Uani 1 1 d . . . . .
O3 O 0.7967(4) 0.1313(2) 0.05096(15) 0.0514(7) Uani 1 1 d . . . . .
O4 O 0.7327(5) 0.2901(3) 0.37783(19) 0.0891(15) Uani 1 1 d . . . . .
O5 O 0.6342(8) 0.2630(4) 0.4734(3) 0.129(2) Uani 1 1 d . . . . .
O6 O 0.4884(4) 0.3232(4) 0.39087(17) 0.0990(17) Uani 1 1 d . . . . .
C1 C -0.0755(3) 0.7485(2) 0.16125(12) 0.0211(5) Uani 1 1 d . . . . .
C2 C -0.2111(4) 0.6787(3) 0.13958(13) 0.0276(6) Uani 1 1 d . . . . .
H2 H -0.2321 0.6076 0.1502 0.033 Uiso 1 1 calc R U . . .
C3 C -0.3129(4) 0.7179(3) 0.10207(14) 0.0326(7) Uani 1 1 d . . . . .
H3 H -0.4058 0.6722 0.0862 0.039 Uiso 1 1 calc R U . . .
C4 C -0.2838(4) 0.8236(3) 0.08645(15) 0.0340(7) Uani 1 1 d . . . . .
H4 H -0.3575 0.8477 0.0608 0.041 Uiso 1 1 calc R U . . .
C5 C -0.1494(4) 0.8928(3) 0.10798(14) 0.0287(6) Uani 1 1 d . . . . .
H5 H -0.1294 0.9641 0.0976 0.034 Uiso 1 1 calc R U . . .
C6 C -0.0449(3) 0.8541(2) 0.14530(12) 0.0214(6) Uani 1 1 d . . . . .
C7 C 0.1401(3) 0.8283(2) 0.20501(12) 0.0182(5) Uani 1 1 d . . . . .
C8 C 0.2648(3) 0.8523(2) 0.25159(12) 0.0181(5) Uani 1 1 d . . . . .
C9 C 0.3827(3) 0.8422(2) 0.33837(13) 0.0206(5) Uani 1 1 d . . . . .
C10 C 0.4329(4) 0.8170(2) 0.39521(13) 0.0259(6) Uani 1 1 d . . . . .
H10 H 0.4094 0.7467 0.4072 0.031 Uiso 1 1 calc R U . . .
C11 C 0.5186(4) 0.8981(3) 0.43397(13) 0.0284(6) Uani 1 1 d . . . . .
H11 H 0.5535 0.8831 0.4735 0.034 Uiso 1 1 calc R U . . .
C12 C 0.5554(4) 1.0019(3) 0.41644(14) 0.0297(7) Uani 1 1 d . . . . .
H12 H 0.6140 1.0555 0.4444 0.036 Uiso 1 1 calc R U . . .
C13 C 0.5087(4) 1.0280(2) 0.35956(13) 0.0257(6) Uani 1 1 d . . . . .
H13 H 0.5366 1.0980 0.3475 0.031 Uiso 1 1 calc R U . . .
C14 C 0.4186(3) 0.9476(2) 0.32030(12) 0.0196(5) Uani 1 1 d . . . . .
C15 C -0.0720(15) 0.7989(12) 0.4657(5) 0.030(3) Uani 0.6 1 d . U P A 1
C16 C -0.1939(14) 0.7575(13) 0.4945(6) 0.0310(18) Uani 0.6 1 d . . P A 1
H16 H -0.2802 0.7106 0.4738 0.037 Uiso 0.6 1 calc R U P A 1
C17 C -0.1862(14) 0.7870(12) 0.5551(6) 0.0320(18) Uani 0.6 1 d . . P A 1
H17 H -0.2647 0.7570 0.5777 0.038 Uiso 0.6 1 calc R U P A 1
C18 C -0.0636(16) 0.8598(10) 0.5813(5) 0.029(3) Uani 0.6 1 d . . P A 1
C19 C 0.0571(9) 0.8984(9) 0.5523(4) 0.060(3) Uani 0.6 1 d . . P A 1
H19 H 0.1449 0.9443 0.5727 0.072 Uiso 0.6 1 calc R U P A 1
C20 C 0.0473(10) 0.8682(8) 0.4918(4) 0.055(3) Uani 0.6 1 d . . P A 1
H20 H 0.1262 0.8974 0.4692 0.065 Uiso 0.6 1 calc R U P A 1
N7 N -0.0533(3) 0.8808(3) 0.64638(13) 0.0421(8) Uani 0.54(3) 1 d . . P A 1
N8 N -0.1194(3) 0.9207(2) 0.73353(12) 0.0288(6) Uani 0.54(3) 1 d . . P A 1
C24 C -0.169(2) 0.8775(13) 0.6795(7) 0.022(2) Uani 0.54(3) 1 d . . P A 1
H24 H -0.2719 0.8479 0.6654 0.026 Uiso 0.54(3) 1 calc R U P A 1
C25 C 0.0789(10) 0.9399(17) 0.6814(6) 0.059(5) Uani 0.54(3) 1 d . . P A 1
H25 H 0.1767 0.9596 0.6694 0.071 Uiso 0.54(3) 1 calc R U P A 1
C26 C 0.0379(14) 0.9625(16) 0.7351(6) 0.056(4) Uani 0.54(3) 1 d . . P A 1
H26 H 0.1031 0.9999 0.7684 0.067 Uiso 0.54(3) 1 calc R U P A 1
C15' C -0.0811(18) 0.7738(14) 0.4659(7) 0.021(4) Uani 0.4 1 d G U P A 2
C16' C -0.214(2) 0.7683(19) 0.4924(9) 0.0310(18) Uani 0.4 1 d G . P A 2
H16' H -0.3093 0.7441 0.4691 0.037 Uiso 0.4 1 calc R U P A 2
C17' C -0.206(2) 0.7986(18) 0.5535(9) 0.0320(18) Uani 0.4 1 d G . P A 2
H17' H -0.2957 0.7949 0.5715 0.038 Uiso 0.4 1 calc R U P A 2
C18' C -0.0650(18) 0.8344(13) 0.5881(7) 0.018(3) Uani 0.4 1 d G U P A 2
C19' C 0.0679(12) 0.8399(9) 0.5616(5) 0.044(3) Uani 0.4 1 d G . P A 2
H19' H 0.1632 0.8641 0.5850 0.053 Uiso 0.4 1 calc R U P A 2
C20' C 0.0599(12) 0.8096(10) 0.5005(5) 0.053(4) Uani 0.4 1 d G . P A 2
H20' H 0.1497 0.8133 0.4826 0.063 Uiso 0.4 1 calc R U P A 2
N7' N -0.0533(3) 0.8808(3) 0.64638(13) 0.0421(8) Uani 0.46(3) 1 d D . P A 2
N8' N -0.1194(3) 0.9207(2) 0.73353(12) 0.0288(6) Uani 0.46(3) 1 d D . P A 2
C24' C -0.164(2) 0.9023(15) 0.6752(8) 0.022(2) Uani 0.46(3) 1 d D . P A 2
H24' H -0.2613 0.9041 0.6563 0.026 Uiso 0.46(3) 1 calc R U P A 2
C25' C 0.0606(17) 0.874(2) 0.6891(5) 0.061(5) Uani 0.46(3) 1 d . U P A 2
H25' H 0.1503 0.8517 0.6831 0.073 Uiso 0.46(3) 1 calc R U P A 2
C26' C 0.0207(17) 0.906(2) 0.7429(6) 0.053(5) Uani 0.46(3) 1 d . . P A 2
H26' H 0.0827 0.9151 0.7804 0.063 Uiso 0.46(3) 1 calc R U P A 2
C21 C 0.0232(4) 0.7121(3) 0.38064(15) 0.0356(8) Uani 1 1 d . . . . .
H21 H 0.1121 0.7006 0.4030 0.043 Uiso 1 1 calc R U . . .
C22 C -0.1918(4) 0.7583(3) 0.35791(15) 0.0377(8) Uani 1 1 d . . . . .
H22 H -0.2807 0.7837 0.3604 0.045 Uiso 1 1 calc R U . . .
C23 C -0.1477(4) 0.7184(3) 0.30815(15) 0.0358(8) Uani 1 1 d . . . . .
H23 H -0.2013 0.7119 0.2690 0.043 Uiso 1 1 calc R U . . .
C27 C 0.2611(4) 0.5492(2) 0.22322(15) 0.0270(6) Uani 1 1 d . . . . .
C28 C 0.2755(4) 0.5315(2) 0.28678(16) 0.0314(7) Uani 1 1 d . . . . .
C29 C 0.1312(4) 0.4843(2) 0.30159(15) 0.0315(7) Uani 1 1 d . . . . .
C30 C 0.0236(4) 0.4708(2) 0.24751(14) 0.0297(7) Uani 1 1 d . . . . .
C31 C 0.1056(4) 0.5077(2) 0.19925(14) 0.0261(6) Uani 1 1 d . . . . .
C32 C 0.3852(5) 0.5968(3) 0.1878(2) 0.0444(9) Uani 1 1 d . . . . .
H32A H 0.4205 0.5407 0.1676 0.067 Uiso 1 1 calc R U . . .
H32B H 0.4689 0.6402 0.2149 0.067 Uiso 1 1 calc R U . . .
H32C H 0.3474 0.6408 0.1579 0.067 Uiso 1 1 calc R U . . .
C33 C 0.4213(5) 0.5566(3) 0.3278(2) 0.0489(10) Uani 1 1 d . . . . .
H33A H 0.4005 0.5610 0.3695 0.073 Uiso 1 1 calc R U . . .
H33B H 0.4823 0.6241 0.3183 0.073 Uiso 1 1 calc R U . . .
H33C H 0.4765 0.5010 0.3225 0.073 Uiso 1 1 calc R U . . .
C34 C 0.0955(6) 0.4489(3) 0.36211(18) 0.0542(12) Uani 1 1 d . . . . .
H34A H 0.0903 0.3732 0.3634 0.081 Uiso 1 1 calc R U . . .
H34B H -0.0016 0.4636 0.3694 0.081 Uiso 1 1 calc R U . . .
H34C H 0.1746 0.4870 0.3931 0.081 Uiso 1 1 calc R U . . .
C35 C -0.1381(5) 0.4178(3) 0.24316(19) 0.0465(10) Uani 1 1 d . . . . .
H35A H -0.1966 0.4508 0.2132 0.070 Uiso 1 1 calc R U . . .
H35B H -0.1739 0.4245 0.2823 0.070 Uiso 1 1 calc R U . . .
H35C H -0.1507 0.3431 0.2311 0.070 Uiso 1 1 calc R U . . .
C36 C 0.0421(5) 0.5060(3) 0.13455(14) 0.0383(8) Uani 1 1 d . . . . .
H36A H -0.0656 0.4729 0.1297 0.057 Uiso 1 1 calc R U . . .
H36B H 0.0944 0.4658 0.1099 0.057 Uiso 1 1 calc R U . . .
H36C H 0.0561 0.5783 0.1218 0.057 Uiso 1 1 calc R U . . .
C37 C 0.4752(4) 1.1355(2) 0.18197(14) 0.0273(6) Uani 1 1 d . . . . .
C38 C 0.3972(4) 1.0700(2) 0.13057(14) 0.0279(7) Uani 1 1 d . . . . .
C39 C 0.2662(4) 1.1071(3) 0.11104(13) 0.0293(7) Uani 1 1 d . . . . .
C40 C 0.2579(4) 1.1904(2) 0.15217(14) 0.0312(7) Uani 1 1 d . . . . .
C41 C 0.3886(4) 1.2082(2) 0.19620(14) 0.0286(7) Uani 1 1 d . . . . .
C42 C 0.6222(4) 1.1279(3) 0.2146(2) 0.0464(10) Uani 1 1 d . . . . .
H42A H 0.7038 1.1624 0.1926 0.070 Uiso 1 1 calc R U . . .
H42B H 0.6254 1.0536 0.2180 0.070 Uiso 1 1 calc R U . . .
H42C H 0.6346 1.1626 0.2548 0.070 Uiso 1 1 calc R U . . .
C43 C 0.4518(6) 0.9832(3) 0.1007(2) 0.0541(12) Uani 1 1 d . . . . .
H43A H 0.3659 0.9337 0.0781 0.081 Uiso 1 1 calc R U . . .
H43B H 0.5019 0.9462 0.1312 0.081 Uiso 1 1 calc R U . . .
H43C H 0.5232 1.0132 0.0732 0.081 Uiso 1 1 calc R U . . .
C44 C 0.1585(5) 1.0659(4) 0.05597(15) 0.0495(11) Uani 1 1 d . . . . .
H44A H 0.0623 1.0856 0.0592 0.074 Uiso 1 1 calc R U . . .
H44B H 0.1424 0.9890 0.0520 0.074 Uiso 1 1 calc R U . . .
H44C H 0.2005 1.0960 0.0206 0.074 Uiso 1 1 calc R U . . .
C45 C 0.1349(7) 1.2514(4) 0.1481(2) 0.0641(14) Uani 1 1 d . . . . .
H45A H 0.1605 1.3104 0.1225 0.096 Uiso 1 1 calc R U . . .
H45B H 0.1250 1.2784 0.1883 0.096 Uiso 1 1 calc R U . . .
H45C H 0.0394 1.2049 0.1308 0.096 Uiso 1 1 calc R U . . .
C46 C 0.4290(6) 1.2955(3) 0.24436(17) 0.0482(11) Uani 1 1 d . . . . .
H46A H 0.4996 1.2779 0.2765 0.072 Uiso 1 1 calc R U . . .
H46B H 0.3376 1.3047 0.2607 0.072 Uiso 1 1 calc R U . . .
H46C H 0.4762 1.3610 0.2274 0.072 Uiso 1 1 calc R U . . .
C47 C 0.8305(5) 0.3015(3) -0.00452(17) 0.0434(9) Uani 1 1 d . . . . .
C48 C 0.7212(6) 0.4504(4) 0.4452(2) 0.0598(12) Uani 1 1 d . . . . .
C49 C 0.4535(8) 0.4090(5) 0.0645(3) 0.0823(19) Uani 1 1 d . . . . .
H49A H 0.3779 0.4508 0.0687 0.123 Uiso 1 1 calc R U . . .
H49B H 0.4032 0.3372 0.0493 0.123 Uiso 1 1 calc R U . . .
H49C H 0.5215 0.4412 0.0363 0.123 Uiso 1 1 calc R U . . .
O7 O 0.5353(6) 0.4059(3) 0.11967(16) 0.0725(12) Uani 1 1 d . . . . .
H7 H 0.608(6) 0.372(4) 0.115(2) 0.056(15) Uiso 1 1 d . . . . .

loop_
_atom_site_aniso_label
_atom_site_aniso_U_11
_atom_site_aniso_U_22
_atom_site_aniso_U_33
_atom_site_aniso_U_23
_atom_site_aniso_U_13
_atom_site_aniso_U_12
Rh1 0.02112(12) 0.01652(11) 0.01533(11) 0.00140(7) 0.00386(8) 0.00269(8)
Rh2 0.02214(12) 0.01609(11) 0.01288(10) 0.00041(7) 0.00125(8) 0.00594(8)
N1 0.0218(12) 0.0190(11) 0.0164(10) 0.0003(8) 0.0005(9) 0.0018(9)
N2 0.0190(11) 0.0197(11) 0.0169(10) 0.0021(8) -0.0032(9) 0.0059(9)
N3 0.0188(11) 0.0185(11) 0.0154(10) 0.0019(8) -0.0023(9) 0.0023(9)
N4 0.0234(12) 0.0199(11) 0.0165(11) 0.0023(8) -0.0008(9) 0.0050(9)
N5 0.0269(13) 0.0339(14) 0.0201(12) 0.0005(10) 0.0083(10) 0.0053(11)
N6 0.0231(13) 0.0558(18) 0.0190(12) -0.0089(12) 0.0024(10) 0.0089(12)
S1 0.0320(4) 0.0299(4) 0.0274(4) 0.0010(3) -0.0006(3) 0.0052(3)
S2 0.0889(10) 0.0407(6) 0.0511(6) -0.0020(5) 0.0322(6) -0.0146(6)
F1 0.096(2) 0.0769(19) 0.0319(12) -0.0085(12) 0.0186(14) -0.0067(17)
F2 0.133(3) 0.0517(17) 0.080(2) 0.0332(15) 0.044(2) 0.0286(18)
F3 0.0541(17) 0.087(2) 0.0628(17) 0.0007(15) 0.0187(14) -0.0191(15)
F4 0.058(2) 0.169(4) 0.085(3) -0.042(3) -0.0220(18) -0.005(2)
F5 0.078(2) 0.069(2) 0.167(4) 0.060(2) 0.015(3) 0.0049(18)
F6 0.096(3) 0.097(3) 0.172(4) -0.062(3) 0.052(3) 0.001(2)
O1 0.0523(17) 0.0482(15) 0.0279(12) -0.0050(11) 0.0024(12) -0.0025(13)
O2 0.0359(15) 0.0537(17) 0.0430(15) -0.0034(12) -0.0071(12) 0.0086(12)
O3 0.0497(17) 0.0404(15) 0.066(2) 0.0119(14) 0.0012(15) 0.0170(13)
O4 0.117(4) 0.061(2) 0.084(3) -0.013(2) 0.059(3) -0.015(2)
O5 0.212(6) 0.083(3) 0.127(4) 0.063(3) 0.120(4) 0.052(4)
O6 0.051(2) 0.152(4) 0.059(2) -0.003(2) -0.0038(18) -0.048(3)
C1 0.0206(14) 0.0288(14) 0.0132(12) -0.0004(10) 0.0007(10) 0.0048(11)
C2 0.0247(15) 0.0319(16) 0.0223(14) -0.0034(12) 0.0019(12) -0.0008(12)
C3 0.0213(15) 0.048(2) 0.0232(15) -0.0047(13) -0.0021(12) 0.0009(14)
C4 0.0271(17) 0.054(2) 0.0223(15) -0.0013(14) -0.0006(13) 0.0155(15)
C5 0.0287(16) 0.0371(17) 0.0221(14) 0.0007(12) 0.0022(12) 0.0120(13)
C6 0.0236(14) 0.0265(14) 0.0142(12) -0.0009(10) 0.0014(10) 0.0064(11)
C7 0.0195(13) 0.0192(12) 0.0149(12) 0.0009(9) -0.0018(10) 0.0039(10)
C8 0.0179(13) 0.0203(13) 0.0156(12) 0.0017(10) -0.0003(10) 0.0043(10)
C9 0.0205(14) 0.0215(13) 0.0202(13) -0.0020(10) 0.0030(11) 0.0055(10)
C10 0.0284(16) 0.0278(15) 0.0229(14) 0.0035(11) 0.0045(12) 0.0081(12)
C11 0.0257(16) 0.0419(18) 0.0173(13) 0.0015(12) -0.0030(11) 0.0101(13)
C12 0.0262(16) 0.0375(17) 0.0210(14) -0.0080(12) -0.0019(12) 0.0014(13)
C13 0.0248(15) 0.0264(14) 0.0233(14) -0.0017(11) 0.0008(12) 0.0017(12)
C14 0.0193(13) 0.0234(13) 0.0162(12) 0.0010(10) 0.0006(10) 0.0058(10)
C15 0.037(5) 0.035(6) 0.018(4) -0.008(3) 0.011(3) 0.005(4)
C16 0.022(3) 0.047(4) 0.0238(17) -0.005(2) 0.001(2) 0.009(3)
C17 0.021(3) 0.055(4) 0.0232(17) -0.002(2) 0.006(2) 0.016(3)
C18 0.036(4) 0.041(6) 0.015(4) 0.002(4) 0.007(3) 0.015(4)
C19 0.022(3) 0.112(9) 0.033(4) -0.032(5) 0.006(3) -0.005(5)
C20 0.035(4) 0.079(6) 0.039(4) -0.025(4) 0.022(3) -0.013(4)
N7 0.0260(15) 0.081(2) 0.0208(14) -0.0120(14) 0.0009(11) 0.0194(15)
N8 0.0269(14) 0.0422(15) 0.0193(12) -0.0036(11) 0.0007(10) 0.0138(12)
C24 0.0243(19) 0.020(7) 0.020(2) 0.000(3) 0.0066(16) 0.001(4)
C25 0.018(3) 0.110(12) 0.041(5) -0.041(7) 0.004(3) 0.001(5)
C26 0.031(4) 0.093(10) 0.039(5) -0.024(6) 0.009(4) 0.003(6)
C15' 0.015(5) 0.024(7) 0.021(5) -0.014(4) 0.001(3) -0.001(4)
C16' 0.022(3) 0.047(4) 0.0238(17) -0.005(2) 0.001(2) 0.009(3)
C17' 0.021(3) 0.055(4) 0.0232(17) -0.002(2) 0.006(2) 0.016(3)
C18' 0.016(4) 0.033(8) 0.009(4) 0.010(4) 0.003(3) 0.010(4)
C19' 0.022(5) 0.074(9) 0.029(5) -0.021(6) -0.001(4) 0.003(6)
C20' 0.035(6) 0.084(10) 0.032(6) -0.033(7) 0.017(5) -0.002(7)
N7' 0.0260(15) 0.081(2) 0.0208(14) -0.0120(14) 0.0009(11) 0.0194(15)
N8' 0.0269(14) 0.0422(15) 0.0193(12) -0.0036(11) 0.0007(10) 0.0138(12)
C24' 0.0243(19) 0.020(7) 0.020(2) 0.000(3) 0.0066(16) 0.001(4)
C25' 0.041(6) 0.118(13) 0.026(5) -0.024(7) 0.000(4) 0.029(8)
C26' 0.029(6) 0.113(14) 0.019(4) -0.019(7) -0.003(4) 0.027(8)
C21 0.0231(16) 0.064(2) 0.0218(15) -0.0022(15) 0.0028(12) 0.0150(15)
C22 0.0288(17) 0.067(2) 0.0217(15) -0.0046(15) 0.0017(13) 0.0210(17)
C23 0.0288(17) 0.058(2) 0.0221(15) -0.0049(14) 0.0036(13) 0.0127(15)
C27 0.0320(17) 0.0193(13) 0.0323(16) -0.0019(11) 0.0072(13) 0.0101(12)
C28 0.0344(18) 0.0212(14) 0.0398(18) 0.0005(12) -0.0005(14) 0.0118(13)
C29 0.044(2) 0.0207(14) 0.0276(15) 0.0087(12) -0.0003(14) 0.0035(13)
C30 0.0402(19) 0.0184(14) 0.0263(15) 0.0010(11) 0.0033(13) -0.0023(12)
C31 0.0384(18) 0.0159(13) 0.0240(14) -0.0022(11) 0.0062(13) 0.0051(12)
C32 0.042(2) 0.039(2) 0.058(2) -0.0021(17) 0.0237(19) 0.0113(16)
C33 0.047(2) 0.038(2) 0.061(3) -0.0091(18) -0.017(2) 0.0239(18)
C34 0.083(3) 0.042(2) 0.034(2) 0.0180(17) 0.007(2) 0.003(2)
C35 0.045(2) 0.039(2) 0.044(2) 0.0003(16) 0.0081(17) -0.0161(17)
C36 0.066(3) 0.0273(16) 0.0216(15) -0.0033(12) 0.0072(16) 0.0092(16)
C37 0.0283(16) 0.0234(14) 0.0277(15) 0.0089(11) 0.0054(12) -0.0021(12)
C38 0.0359(17) 0.0210(14) 0.0274(15) 0.0012(11) 0.0163(13) 0.0013(12)
C39 0.0400(18) 0.0279(15) 0.0170(13) 0.0039(11) 0.0025(12) 0.0012(13)
C40 0.047(2) 0.0236(15) 0.0252(15) 0.0086(12) 0.0030(14) 0.0129(14)
C41 0.047(2) 0.0160(13) 0.0205(14) 0.0028(10) 0.0060(13) 0.0005(12)
C42 0.0288(19) 0.054(2) 0.053(2) 0.0230(19) 0.0021(17) -0.0008(16)
C43 0.067(3) 0.0323(19) 0.069(3) -0.0067(18) 0.045(2) 0.0065(18)
C44 0.058(3) 0.062(3) 0.0165(15) 0.0059(15) -0.0035(16) -0.009(2)
C45 0.086(4) 0.051(3) 0.071(3) 0.021(2) 0.009(3) 0.046(3)
C46 0.083(3) 0.0229(16) 0.0315(18) -0.0063(14) 0.0092(19) -0.0042(18)
C47 0.057(3) 0.040(2) 0.0298(18) 0.0008(15) 0.0066(17) 0.0021(17)
C48 0.052(3) 0.052(3) 0.071(3) -0.009(2) 0.006(2) 0.003(2)
C49 0.127(6) 0.082(4) 0.060(3) 0.009(3) 0.027(3) 0.065(4)
O7 0.126(4) 0.057(2) 0.051(2) 0.0072(16) 0.039(2) 0.041(2)

loop_
_atom_type_symbol
_atom_type_description
_atom_type_scat_dispersion_real
_atom_type_scat_dispersion_imag
_atom_type_scat_source
C C 0.0033 0.0016 'International Tables Vol C Tables 4.2.6.8 and 6.1.1.4'
H H 0.0000 0.0000 'International Tables Vol C Tables 4.2.6.8 and 6.1.1.4'
N N 0.0061 0.0033 'International Tables Vol C Tables 4.2.6.8 and 6.1.1.4'
O O 0.0106 0.0060 'International Tables Vol C Tables 4.2.6.8 and 6.1.1.4'
F F 0.0171 0.0103 'International Tables Vol C Tables 4.2.6.8 and 6.1.1.4'
S S 0.1246 0.1234 'International Tables Vol C Tables 4.2.6.8 and 6.1.1.4'
Rh Rh -1.1178 0.9187 'International Tables Vol C Tables 4.2.6.8 and 6.1.1.4'

loop_
_geom_angle_atom_site_label_1
_geom_angle_atom_site_label_2
_geom_angle_atom_site_label_3
_geom_angle
_geom_angle_site_symmetry_1
_geom_angle_site_symmetry_3
N5 Rh1 C27 165.01(12) . .
N5 Rh1 N1 86.76(10) . .
C27 Rh1 N1 107.47(11) . .
N5 Rh1 C30 104.20(12) . .
C27 Rh1 C30 66.15(13) . .
N1 Rh1 C30 114.11(11) . .
N5 Rh1 C31 137.92(12) . .
C27 Rh1 C31 39.43(13) . .
N1 Rh1 C31 92.95(10) . .
C30 Rh1 C31 38.83(12) . .
N5 Rh1 C28 126.83(12) . .
C27 Rh1 C28 39.53(13) . .
N1 Rh1 C28 146.21(12) . .
C30 Rh1 C28 65.55(13) . .
C31 Rh1 C28 65.44(13) . .
N5 Rh1 C29 99.69(12) . .
C27 Rh1 C29 65.48(13) . .
N1 Rh1 C29 153.60(11) . .
C30 Rh1 C29 39.50(13) . .
C31 Rh1 C29 65.12(12) . .
C28 Rh1 C29 38.18(14) . .
N5 Rh1 N2 85.75(10) . .
C27 Rh1 N2 101.06(11) . .
N1 Rh1 N2 79.84(9) . .
C30 Rh1 N2 162.90(12) . .
C31 Rh1 N2 135.63(11) . .
C28 Rh1 N2 97.36(11) . .
C29 Rh1 N2 125.92(11) . .
N8' Rh2 C38 163.89(12) 2_576 .
N8 Rh2 C38 163.89(12) 2_576 .
N8' Rh2 C40 99.21(12) 2_576 .
N8 Rh2 C40 99.21(12) 2_576 .
C38 Rh2 C40 65.18(13) . .
N8' Rh2 C41 100.17(12) 2_576 .
N8 Rh2 C41 100.17(12) 2_576 .
C38 Rh2 C41 65.48(12) . .
C40 Rh2 C41 39.21(13) . .
N8' Rh2 C37 132.13(12) 2_576 .
N8 Rh2 C37 132.13(12) 2_576 .
C38 Rh2 C37 39.13(12) . .
C40 Rh2 C37 64.70(13) . .
C41 Rh2 C37 38.38(13) . .
N8' Rh2 N3 85.48(10) 2_576 .
N8 Rh2 N3 85.48(10) 2_576 .
C38 Rh2 N3 107.39(11) . .
C40 Rh2 N3 157.21(12) . .
C41 Rh2 N3 118.08(11) . .
C37 Rh2 N3 95.59(11) . .
N8' Rh2 C39 130.10(12) 2_576 .
N8 Rh2 C39 130.10(12) 2_576 .
C38 Rh2 C39 38.57(14) . .
C40 Rh2 C39 38.60(12) . .
C41 Rh2 C39 65.04(12) . .
C37 Rh2 C39 64.48(13) . .
N3 Rh2 C39 144.28(12) . .
N8' Rh2 N4 87.99(10) 2_576 .
N8 Rh2 N4 87.99(10) 2_576 .
C38 Rh2 N4 103.52(10) . .
C40 Rh2 N4 122.35(12) . .
C41 Rh2 N4 160.56(11) . .
C37 Rh2 N4 139.46(11) . .
N3 Rh2 N4 79.89(9) . .
C39 Rh2 N4 96.20(10) . .
C7 N1 C1 103.1(2) . .
C7 N1 Rh1 110.27(18) . .
C1 N1 Rh1 145.41(19) . .
C8 N2 C9 103.4(2) . .
C8 N2 Rh1 109.23(18) . .
C9 N2 Rh1 146.06(19) . .
C8 N3 C14 102.9(2) . .
C8 N3 Rh2 109.72(18) . .
C14 N3 Rh2 144.81(19) . .
C7 N4 C6 102.8(2) . .
C7 N4 Rh2 109.03(18) . .
C6 N4 Rh2 147.3(2) . .
C21 N5 C23 106.2(3) . .
C21 N5 Rh1 124.9(2) . .
C23 N5 Rh1 128.5(2) . .
C21 N6 C22 107.4(3) . .
C21 N6 C15' 123.4(8) . .
C22 N6 C15' 128.5(7) . .
C21 N6 C15 126.8(6) . .
C22 N6 C15 125.5(6) . .
O3 S1 O2 115.14(18) . .
O3 S1 O1 114.80(19) . .
O2 S1 O1 114.82(18) . .
O3 S1 C47 103.4(2) . .
O2 S1 C47 103.18(19) . .
O1 S1 C47 103.12(17) . .
O6 S2 O5 115.1(3) . .
O6 S2 O4 114.6(3) . .
O5 S2 O4 115.4(3) . .
O6 S2 C48 103.7(3) . .
O5 S2 C48 101.8(3) . .
O4 S2 C48 103.7(2) . .
N1 C1 C2 130.6(3) . .
N1 C1 C6 108.1(2) . .
C2 C1 C6 121.3(3) . .
C3 C2 C1 116.8(3) . .
C2 C3 C4 122.1(3) . .
C5 C4 C3 121.0(3) . .
C4 C5 C6 117.6(3) . .
C5 C6 N4 130.6(3) . .
C5 C6 C1 121.1(3) . .
N4 C6 C1 108.2(2) . .
N4 C7 N1 117.9(3) . .
N4 C7 C8 120.6(3) . .
N1 C7 C8 119.9(3) . .
N3 C8 N2 117.9(2) . .
N3 C8 C7 120.2(3) . .
N2 C8 C7 120.1(2) . .
C10 C9 N2 131.3(3) . .
C10 C9 C14 121.3(3) . .
N2 C9 C14 107.2(2) . .
C9 C10 C11 117.4(3) . .
C10 C11 C12 121.7(3) . .
C13 C12 C11 121.6(3) . .
C12 C13 C14 117.5(3) . .
N3 C14 C13 130.8(3) . .
N3 C14 C9 108.5(2) . .
C13 C14 C9 120.5(3) . .
C20 C15 C16 123.4(6) . .
C20 C15 N6 122.4(9) . .
C16 C15 N6 114.1(9) . .
C15 C16 C17 117.4(6) . .
C18 C17 C16 118.5(6) . .
C19 C18 C17 123.0(7) . .
C19 C18 N7 119.6(10) . .
C17 C18 N7 116.5(9) . .
C18 C19 C20 117.5(7) . .
C15 C20 C19 119.8(7) . .
C24 N7 C25 107.2(8) . .
C24 N7 C18 127.2(9) . .
C25 N7 C18 122.9(8) . .
C24 N8 C26 107.2(9) . .
C24 N8 Rh2 125.1(8) . 2_576
C26 N8 Rh2 126.8(5) . 2_576
N8 C24 N7 110.6(13) . .
C26 C25 N7 106.2(8) . .
C25 C26 N8 108.5(9) . .
C20' C15' C16' 120.0 . .
C20' C15' N6 116.9(10) . .
C16' C15' N6 122.8(10) . .
C17' C16' C15' 120.0 . .
C18' C17' C16' 120.0 . .
C17' C18' C19' 120.0 . .
C20' C19' C18' 120.0 . .
C19' C20' C15' 120.0 . .
N5 C21 N6 111.1(3) . .
C23 C22 N6 105.7(3) . .
C22 C23 N5 109.7(3) . .
C31 C27 C28 107.3(3) . .
C31 C27 C32 125.8(3) . .
C28 C27 C32 126.8(3) . .
C31 C27 Rh1 71.25(17) . .
C28 C27 Rh1 71.52(18) . .
C32 C27 Rh1 124.8(2) . .
C29 C28 C27 108.2(3) . .
C29 C28 C33 127.2(3) . .
C27 C28 C33 124.5(3) . .
C29 C28 Rh1 71.00(19) . .
C27 C28 Rh1 68.95(17) . .
C33 C28 Rh1 127.3(2) . .
C28 C29 C30 108.6(3) . .
C28 C29 C34 126.0(4) . .
C30 C29 C34 125.4(3) . .
C28 C29 Rh1 70.82(18) . .
C30 C29 Rh1 69.47(17) . .
C34 C29 Rh1 127.7(3) . .
C31 C30 C29 107.4(3) . .
C31 C30 C35 126.9(3) . .
C29 C30 C35 125.4(3) . .
C31 C30 Rh1 70.97(16) . .
C29 C30 Rh1 71.03(17) . .
C35 C30 Rh1 128.2(3) . .
C30 C31 C27 108.5(3) . .
C30 C31 C36 126.3(3) . .
C27 C31 C36 125.2(3) . .
C30 C31 Rh1 70.20(17) . .
C27 C31 Rh1 69.31(16) . .
C36 C31 Rh1 125.4(2) . .
C41 C37 C38 108.5(3) . .
C41 C37 C42 125.9(3) . .
C38 C37 C42 125.6(3) . .
C41 C37 Rh2 70.38(18) . .
C38 C37 Rh2 69.57(17) . .
C42 C37 Rh2 125.8(2) . .
C39 C38 C37 107.7(3) . .
C39 C38 C43 126.7(3) . .
C37 C38 C43 125.5(4) . .
C39 C38 Rh2 72.07(17) . .
C37 C38 Rh2 71.30(17) . .
C43 C38 Rh2 125.5(2) . .
C38 C39 C40 108.0(3) . .
C38 C39 C44 125.2(3) . .
C40 C39 C44 126.8(4) . .
C38 C39 Rh2 69.36(17) . .
C40 C39 Rh2 69.66(17) . .
C44 C39 Rh2 127.4(2) . .
C39 C40 C41 108.2(3) . .
C39 C40 C45 125.2(4) . .
C41 C40 C45 126.6(4) . .
C39 C40 Rh2 71.74(17) . .
C41 C40 Rh2 70.53(17) . .
C45 C40 Rh2 125.2(3) . .
C37 C41 C40 107.5(3) . .
C37 C41 C46 127.5(4) . .
C40 C41 C46 124.8(3) . .
C37 C41 Rh2 71.24(17) . .
C40 C41 Rh2 70.26(18) . .
C46 C41 Rh2 128.1(2) . .
F2 C47 F3 106.7(4) . .
F2 C47 F1 108.0(4) . .
F3 C47 F1 106.7(4) . .
F2 C47 S1 111.5(3) . .
F3 C47 S1 112.0(3) . .
F1 C47 S1 111.6(3) . .
F6 C48 F4 108.8(5) . .
F6 C48 F5 109.1(5) . .
F4 C48 F5 106.8(4) . .
F6 C48 S2 110.9(4) . .
F4 C48 S2 112.1(4) . .
F5 C48 S2 109.1(4) . .

loop_
_geom_bond_atom_site_label_1
_geom_bond_atom_site_label_2
_geom_bond_distance
_geom_bond_site_symmetry_2
Rh1 N5 2.115(3) .
Rh1 C27 2.126(3) .
Rh1 N1 2.140(2) .
Rh1 C30 2.142(3) .
Rh1 C31 2.152(3) .
Rh1 C28 2.161(3) .
Rh1 C29 2.163(3) .
Rh1 N2 2.163(2) .
Rh2 N8' 2.121(3) 2_576
Rh2 N8 2.121(3) 2_576
Rh2 C38 2.129(3) .
Rh2 C40 2.137(3) .
Rh2 C41 2.140(3) .
Rh2 C37 2.152(3) .
Rh2 N3 2.157(2) .
Rh2 C39 2.164(3) .
Rh2 N4 2.170(2) .
N1 C7 1.330(4) .
N1 C1 1.393(4) .
N2 C8 1.332(3) .
N2 C9 1.396(4) .
N3 C8 1.330(4) .
N3 C14 1.390(3) .
N4 C7 1.329(4) .
N4 C6 1.398(4) .
N5 C21 1.310(4) .
N5 C23 1.369(5) .
N6 C21 1.346(4) .
N6 C22 1.374(4) .
N6 C15' 1.407(16) .
N6 C15 1.472(12) .
S1 O3 1.429(3) .
S1 O2 1.431(3) .
S1 O1 1.439(3) .
S1 C47 1.819(4) .
S2 O6 1.427(5) .
S2 O5 1.433(5) .
S2 O4 1.443(4) .
S2 C48 1.807(5) .
F1 C47 1.329(4) .
F2 C47 1.319(5) .
F3 C47 1.329(5) .
F4 C48 1.306(6) .
F5 C48 1.348(7) .
F6 C48 1.305(6) .
C1 C2 1.397(4) .
C1 C6 1.411(4) .
C2 C3 1.377(5) .
C3 C4 1.410(5) .
C4 C5 1.385(5) .
C5 C6 1.388(4) .
C7 C8 1.432(4) .
C9 C10 1.382(4) .
C9 C14 1.427(4) .
C10 C11 1.384(4) .
C11 C12 1.403(5) .
C12 C13 1.379(4) .
C13 C14 1.397(4) .
C15 C20 1.320(14) .
C15 C16 1.373(12) .
C16 C17 1.393(10) .
C17 C18 1.363(13) .
C18 C19 1.359(13) .
C18 N7 1.468(12) .
C19 C20 1.391(11) .
N7 C24 1.358(16) .
N7 C25 1.421(10) .
N8 C24 1.310(16) .
N8 C26 1.422(13) .
N8 Rh2 2.121(3) 2_576
C25 C26 1.345(16) .
C15' C20' 1.405(11) .
C15' C16' 1.405(11) .
C16' C17' 1.405(11) .
C17' C18' 1.405(11) .
C18' C19' 1.405(10) .
C19' C20' 1.405(11) .
C25' C26' 1.378(17) .
C22 C23 1.356(5) .
C27 C31 1.444(5) .
C27 C28 1.450(5) .
C27 C32 1.499(5) .
C28 C29 1.414(5) .
C28 C33 1.501(5) .
C29 C30 1.455(5) .
C29 C34 1.499(5) .
C30 C31 1.428(4) .
C30 C35 1.484(5) .
C31 C36 1.501(4) .
C37 C41 1.411(5) .
C37 C38 1.433(4) .
C37 C42 1.483(5) .
C38 C39 1.418(5) .
C38 C43 1.500(5) .
C39 C40 1.422(5) .
C39 C44 1.497(5) .
C40 C41 1.435(5) .
C40 C45 1.509(6) .
C41 C46 1.498(4) .
C49 O7 1.381(7) .

loop_
_geom_hbond_atom_site_label_D
_geom_hbond_atom_site_label_H
_geom_hbond_atom_site_label_A
_geom_hbond_distance_DH
_geom_hbond_distance_HA
_geom_hbond_distance_DA
_geom_hbond_angle_DHA
O7 H7 O1 0.88(5) 1.99(6) 2.872(5) 176(5)

loop_
_geom_torsion_atom_site_label_1
_geom_torsion_atom_site_label_2
_geom_torsion_atom_site_label_3
_geom_torsion_atom_site_label_4
_geom_torsion
_geom_torsion_site_symmetry_1
C7 N1 C1 C2 -178.9(3) .
Rh1 N1 C1 C2 -14.5(5) .
C7 N1 C1 C6 -0.7(3) .
Rh1 N1 C1 C6 163.7(3) .
N1 C1 C2 C3 178.0(3) .
C6 C1 C2 C3 0.0(4) .
C1 C2 C3 C4 -0.7(5) .
C2 C3 C4 C5 0.7(5) .
C3 C4 C5 C6 0.1(5) .
C4 C5 C6 N4 -178.6(3) .
C4 C5 C6 C1 -0.7(4) .
C7 N4 C6 C5 177.9(3) .
Rh2 N4 C6 C5 11.3(6) .
C7 N4 C6 C1 -0.2(3) .
Rh2 N4 C6 C1 -166.7(3) .
N1 C1 C6 C5 -177.7(3) .
C2 C1 C6 C5 0.7(4) .
N1 C1 C6 N4 0.6(3) .
C2 C1 C6 N4 179.0(3) .
C6 N4 C7 N1 -0.3(3) .
Rh2 N4 C7 N1 172.0(2) .
C6 N4 C7 C8 -165.9(3) .
Rh2 N4 C7 C8 6.5(3) .
C1 N1 C7 N4 0.7(3) .
Rh1 N1 C7 N4 -170.0(2) .
C1 N1 C7 C8 166.4(3) .
Rh1 N1 C7 C8 -4.3(3) .
C14 N3 C8 N2 -2.2(3) .
Rh2 N3 C8 N2 -168.8(2) .
C14 N3 C8 C7 162.7(3) .
Rh2 N3 C8 C7 -3.9(3) .
C9 N2 C8 N3 2.3(3) .
Rh1 N2 C8 N3 172.8(2) .
C9 N2 C8 C7 -162.6(3) .
Rh1 N2 C8 C7 7.8(3) .
N4 C7 C8 N3 -1.9(4) .
N1 C7 C8 N3 -167.2(3) .
N4 C7 C8 N2 162.6(3) .
N1 C7 C8 N2 -2.6(4) .
C8 N2 C9 C10 172.3(3) .
Rh1 N2 C9 C10 8.6(6) .
C8 N2 C9 C14 -1.4(3) .
Rh1 N2 C9 C14 -165.1(3) .
N2 C9 C10 C11 -172.7(3) .
C14 C9 C10 C11 0.3(4) .
C9 C10 C11 C12 -0.8(5) .
C10 C11 C12 C13 -0.4(5) .
C11 C12 C13 C14 2.0(5) .
C8 N3 C14 C13 -174.0(3) .
Rh2 N3 C14 C13 -16.3(6) .
C8 N3 C14 C9 1.1(3) .
Rh2 N3 C14 C9 158.8(3) .
C12 C13 C14 N3 172.1(3) .
C12 C13 C14 C9 -2.5(4) .
C10 C9 C14 N3 -174.3(3) .
N2 C9 C14 N3 0.2(3) .
C10 C9 C14 C13 1.4(4) .
N2 C9 C14 C13 175.9(3) .
C21 N6 C15 C20 49.5(17) .
C22 N6 C15 C20 -123.6(12) .
C15' N6 C15 C20 128(6) .
C21 N6 C15 C16 -127.0(8) .
C22 N6 C15 C16 60.0(12) .
C15' N6 C15 C16 -48(5) .
C20 C15 C16 C17 -3.4(16) .
N6 C15 C16 C17 173.1(10) .
C15 C16 C17 C18 4.2(11) .
C16 C17 C18 C19 -5.6(15) .
C16 C17 C18 N7 -174.3(9) .
C17 C18 C19 C20 5.7(19) .
N7 C18 C19 C20 174.0(9) .
C16 C15 C20 C19 4(2) .
N6 C15 C20 C19 -172.6(10) .
C18 C19 C20 C15 -4.5(19) .
C19 C18 N7 C24 158.6(13) .
C17 C18 N7 C24 -32.4(15) .
C19 C18 N7 C25 -0.4(18) .
C17 C18 N7 C25 168.7(13) .
C26 N8 C24 N7 4.6(12) .
Rh2 N8 C24 N7 173.9(6) 2_576
C25 N7 C24 N8 -5.6(13) .
C18 N7 C24 N8 -167.2(9) .
C24 N7 C25 C26 4.3(14) .
C18 N7 C25 C26 166.9(10) .
N7 C25 C26 N8 -1.6(14) .
C24 N8 C26 C25 -1.7(14) .
Rh2 N8 C26 C25 -170.8(9) 2_576
C21 N6 C15' C20' 37.7(14) .
C22 N6 C15' C20' -153.0(7) .
C15 N6 C15' C20' -72(5) .
C21 N6 C15' C16' -148.3(8) .
C22 N6 C15' C16' 21.0(13) .
C15 N6 C15' C16' 102(6) .
C20' C15' C16' C17' 0.0 .
N6 C15' C16' C17' -173.8(14) .
C15' C16' C17' C18' 0.0 .
C16' C17' C18' C19' 0.0 .
C17' C18' C19' C20' 0.0 .
C18' C19' C20' C15' 0.0 .
C16' C15' C20' C19' 0.0 .
N6 C15' C20' C19' 174.2(14) .
C23 N5 C21 N6 0.7(4) .
Rh1 N5 C21 N6 173.6(2) .
C22 N6 C21 N5 -0.1(5) .
C15' N6 C21 N5 171.2(9) .
C15 N6 C21 N5 -174.2(8) .
C21 N6 C22 C23 -0.5(5) .
C15' N6 C22 C23 -171.2(10) .
C15 N6 C22 C23 173.6(7) .
N6 C22 C23 N5 0.9(5) .
C21 N5 C23 C22 -1.0(4) .
Rh1 N5 C23 C22 -173.6(3) .
C31 C27 C28 C29 -2.2(3) .
C32 C27 C28 C29 -179.5(3) .
Rh1 C27 C28 C29 60.4(2) .
C31 C27 C28 C33 175.8(3) .
C32 C27 C28 C33 -1.5(5) .
Rh1 C27 C28 C33 -121.6(3) .
C31 C27 C28 Rh1 -62.7(2) .
C32 C27 C28 Rh1 120.0(3) .
C27 C28 C29 C30 0.3(4) .
C33 C28 C29 C30 -177.6(3) .
Rh1 C28 C29 C30 59.4(2) .
C27 C28 C29 C34 177.6(3) .
C33 C28 C29 C34 -0.3(6) .
Rh1 C28 C29 C34 -123.3(4) .
C27 C28 C29 Rh1 -59.1(2) .
C33 C28 C29 Rh1 122.9(3) .
C28 C29 C30 C31 1.8(4) .
C34 C29 C30 C31 -175.6(3) .
Rh1 C29 C30 C31 62.0(2) .
C28 C29 C30 C35 175.8(3) .
C34 C29 C30 C35 -1.5(6) .
Rh1 C29 C30 C35 -123.9(4) .
C28 C29 C30 Rh1 -60.3(2) .
C34 C29 C30 Rh1 122.4(4) .
C29 C30 C31 C27 -3.1(3) .
C35 C30 C31 C27 -177.1(3) .
Rh1 C30 C31 C27 58.9(2) .
C29 C30 C31 C36 177.9(3) .
C35 C30 C31 C36 4.0(6) .
Rh1 C30 C31 C36 -120.0(3) .
C29 C30 C31 Rh1 -62.1(2) .
C35 C30 C31 Rh1 124.0(4) .
C28 C27 C31 C30 3.3(3) .
C32 C27 C31 C30 -179.3(3) .
Rh1 C27 C31 C30 -59.5(2) .
C28 C27 C31 C36 -177.7(3) .
C32 C27 C31 C36 -0.4(5) .
Rh1 C27 C31 C36 119.5(3) .
C28 C27 C31 Rh1 62.8(2) .
C32 C27 C31 Rh1 -119.8(3) .
C41 C37 C38 C39 3.5(3) .
C42 C37 C38 C39 -176.6(3) .
Rh2 C37 C38 C39 63.3(2) .
C41 C37 C38 C43 179.4(3) .
C42 C37 C38 C43 -0.7(5) .
Rh2 C37 C38 C43 -120.8(3) .
C41 C37 C38 Rh2 -59.8(2) .
C42 C37 C38 Rh2 120.1(3) .
C37 C38 C39 C40 -3.7(3) .
C43 C38 C39 C40 -179.5(3) .
Rh2 C38 C39 C40 59.1(2) .
C37 C38 C39 C44 175.3(3) .
C43 C38 C39 C44 -0.5(5) .
Rh2 C38 C39 C44 -121.9(3) .
C37 C38 C39 Rh2 -62.8(2) .
C43 C38 C39 Rh2 121.4(3) .
C38 C39 C40 C41 2.5(4) .
C44 C39 C40 C41 -176.5(3) .
Rh2 C39 C40 C41 61.4(2) .
C38 C39 C40 C45 -179.6(4) .
C44 C39 C40 C45 1.4(6) .
Rh2 C39 C40 C45 -120.6(4) .
C38 C39 C40 Rh2 -59.0(2) .
C44 C39 C40 Rh2 122.1(3) .
C38 C37 C41 C40 -1.9(3) .
C42 C37 C41 C40 178.1(3) .
Rh2 C37 C41 C40 -61.3(2) .
C38 C37 C41 C46 -176.6(3) .
C42 C37 C41 C46 3.5(5) .
Rh2 C37 C41 C46 124.1(3) .
C38 C37 C41 Rh2 59.3(2) .
C42 C37 C41 Rh2 -120.6(3) .
C39 C40 C41 C37 -0.3(3) .
C45 C40 C41 C37 -178.2(4) .
Rh2 C40 C41 C37 61.9(2) .
C39 C40 C41 C46 174.5(3) .
C45 C40 C41 C46 -3.4(6) .
Rh2 C40 C41 C46 -123.3(3) .
C39 C40 C41 Rh2 -62.2(2) .
C45 C40 C41 Rh2 119.9(4) .
O3 S1 C47 F2 -177.2(3) .
O2 S1 C47 F2 62.5(3) .
O1 S1 C47 F2 -57.3(4) .
O3 S1 C47 F3 -57.7(3) .
O2 S1 C47 F3 -178.0(3) .
O1 S1 C47 F3 62.2(3) .
O3 S1 C47 F1 61.9(4) .
O2 S1 C47 F1 -58.4(4) .
O1 S1 C47 F1 -178.2(3) .
O6 S2 C48 F6 57.0(5) .
O5 S2 C48 F6 -62.8(5) .
O4 S2 C48 F6 177.1(5) .
O6 S2 C48 F4 178.7(4) .
O5 S2 C48 F4 59.0(5) .
O4 S2 C48 F4 -61.2(5) .
O6 S2 C48 F5 -63.2(4) .
O5 S2 C48 F5 177.0(4) .
O4 S2 C48 F5 56.9(4) .
